data_7705962
loop_
_publ_author_name
'Rendo\<sov\'a, Michaela'
'Gyepes, R\'obert'
'Maru\<s\<c\'akov\'a, Ivana Cinge\<lov\'a'
'Mudro\<nov\'a, Dagmar'
'Sabolov\'a, Danica'
'Kello, Martin'
'Vilkov\'a, M\'aria'
'Alm\'a\<si, Miroslav'
'Hunto\<sov\'a, Veronika'
'Zemek, Ond\<rej'
'Vargov\'a, Zuzana'

_publ_section_title
;
 An in vitro selective inhibitory effect of silver(i) aminoacidates
 against bacteria and intestinal cell lines and elucidation of the
 mechanism of action by means of DNA binding properties, DNA cleavage and
 cell cycle arrest.
;
_journal_issue 3
_journal_name_full 'Dalton transactions (Cambridge, England : 2003)'
_journal_page_first 936
_journal_page_last 953
_journal_paper_doi 10.1039/d0dt03332d
_journal_volume 50
_journal_year 2021
_chemical_formula_moiety 'C5 H13 Ag N2 O6'
_chemical_formula_sum 'C5 H13 Ag N2 O6'
_chemical_formula_weight 305.04
_space_group_crystal_system triclinic
_space_group_IT_number 2
_space_group_name_Hall '-P 1'
_space_group_name_H-M_alt 'P -1'
_atom_sites_solution_hydrogens mixed
_atom_sites_solution_primary direct
_audit_creation_method SHELXL-2018/3
_audit_update_record
;
2020-09-24 deposited with the CCDC.	2020-12-10 downloaded from the CCDC.
;
_cell_angle_alpha 75.554(2)
_cell_angle_beta 82.498(2)
_cell_angle_gamma 74.559(2)
_cell_formula_units_Z 2
_cell_length_a 5.3842(3)
_cell_length_b 9.5109(6)
_cell_length_c 10.1930(6)
_cell_measurement_reflns_used 9858
_cell_measurement_temperature 120(2)
_cell_measurement_theta_max 27.5059
_cell_measurement_theta_min 2.7126
_cell_volume 486.07(5)
_computing_structure_refinement 'SHELXL-2018/3 (Sheldrick, 2018)'
_computing_structure_solution 'SHELXT 2014/5 (Sheldrick, 2014)'
_diffrn_ambient_temperature 120(2)
_diffrn_measured_fraction_theta_full 0.998
_diffrn_measured_fraction_theta_max 0.996
_diffrn_measurement_device_type 'Bruker D8 VENTURE'
_diffrn_radiation_type MoK\a
_diffrn_radiation_wavelength 0.71073
_diffrn_reflns_av_R_equivalents 0.0243
_diffrn_reflns_av_unetI/netI 0.0121
_diffrn_reflns_Laue_measured_fraction_full 0.998
_diffrn_reflns_Laue_measured_fraction_max 0.996
_diffrn_reflns_limit_h_max 6
_diffrn_reflns_limit_h_min -6
_diffrn_reflns_limit_k_max 12
_diffrn_reflns_limit_k_min -12
_diffrn_reflns_limit_l_max 13
_diffrn_reflns_limit_l_min -13
_diffrn_reflns_number 19763
_diffrn_reflns_point_group_measured_fraction_full 0.998
_diffrn_reflns_point_group_measured_fraction_max 0.996
_diffrn_reflns_theta_full 25.242
_diffrn_reflns_theta_max 27.523
_diffrn_reflns_theta_min 2.713
_exptl_absorpt_coefficient_mu 2.082
_exptl_absorpt_correction_T_max 0.68
_exptl_absorpt_correction_T_min 0.60
_exptl_absorpt_correction_type multi-scan
_exptl_absorpt_process_details
;
SADABS-2016/2 - Bruker AXS area detector scaling and absorption correction
;
_exptl_crystal_colour 'translucent colourless'
_exptl_crystal_density_diffrn 2.084
_exptl_crystal_description prism
_exptl_crystal_F_000 304
_exptl_crystal_size_max 0.290
_exptl_crystal_size_mid 0.205
_exptl_crystal_size_min 0.200
_refine_diff_density_max 0.378
_refine_diff_density_min -0.606
_refine_diff_density_rms 0.085
_refine_ls_extinction_method none
_refine_ls_goodness_of_fit_ref 1.192
_refine_ls_hydrogen_treatment mixed
_refine_ls_matrix_type full
_refine_ls_number_parameters 149
_refine_ls_number_reflns 2218
_refine_ls_number_restraints 0
_refine_ls_restrained_S_all 1.192
_refine_ls_R_factor_all 0.0151
_refine_ls_R_factor_gt 0.0142
_refine_ls_shift/su_max 0.001
_refine_ls_shift/su_mean 0.000
_refine_ls_structure_factor_coef Fsqd
_refine_ls_weighting_details 'w=1/[\s^2^(Fo^2^)+(0.0196P)^2^+0.1294P] where P=(Fo^2^+2Fc^2^)/3'
_refine_ls_weighting_scheme calc
_refine_ls_wR_factor_gt 0.0356
_refine_ls_wR_factor_ref 0.0359
_reflns_Friedel_coverage 0.000
_reflns_number_gt 2148
_reflns_number_total 2218
_reflns_threshold_expression 'I > 2\s(I)'
_cod_data_source_file d0dt03332d2.cif
_cod_data_source_block agval
_cod_depositor_comments
;
The following automatic conversions were performed:

data item '_exptl_absorpt_correction_type' value 'Multi-Scan' was
changed to 'multi-scan' in accordance with the
/home/data/users/saulius/crontab/automatic-downloads/rss-feeds/RSC/lib/dictionaries/cif_core.dic
dictionary named 'cif_core.dic' version 2.4.2 last updated on
2011-04-26.

Automatic conversion script
Id: cif_fix_values 7556 2019-12-06 15:28:31Z antanas 

 Adding full bibliography for 7705961--7705962.cif.
;
_cod_database_code 7705962
_shelx_shelxl_version_number 2018/3
_shelx_space_group_comment
;
The symmetry employed for this shelxl refinement is uniquely defined
by the following loop, which should always be used as a source of
symmetry information in preference to the above space-group names.
They are only intended as comments.
;
_shelx_estimated_absorpt_t_min 0.584
_shelx_estimated_absorpt_t_max 0.681

loop_
_space_group_symop_operation_xyz
'x, y, z'
'-x, -y, -z'

loop_
_atom_site_label
_atom_site_type_symbol
_atom_site_fract_x
_atom_site_fract_y
_atom_site_fract_z
_atom_site_U_iso_or_equiv
_atom_site_adp_type
_atom_site_occupancy
_atom_site_site_symmetry_order
_atom_site_calc_flag
_atom_site_refinement_flags_posn
_atom_site_refinement_flags_adp
_atom_site_refinement_flags_occupancy
_atom_site_disorder_assembly
_atom_site_disorder_group
Ag1 Ag 0.66463(2) 0.10723(2) 0.48300(2) 0.01439(5) Uani 1 1 d . . . . .
O1 O 1.08054(19) 0.09099(11) 0.60409(10) 0.0128(2) Uani 1 1 d . . . . .
C1 C 1.1692(3) 0.16007(15) 0.66879(13) 0.0089(2) Uani 1 1 d . . . . .
O2 O 1.38957(19) 0.18751(12) 0.64868(10) 0.0130(2) Uani 1 1 d . . . . .
C2 C 1.0000(3) 0.21901(15) 0.78529(13) 0.0088(2) Uani 1 1 d . . . . .
H2 H 1.108238 0.191596 0.864737 0.011 Uiso 1 1 calc R U . . .
C3 C 0.9011(3) 0.39031(15) 0.74994(14) 0.0126(3) Uani 1 1 d . . . . .
H3 H 1.056270 0.433042 0.727018 0.015 Uiso 1 1 calc R U . . .
C4 C 0.7403(3) 0.44784(17) 0.62587(16) 0.0189(3) Uani 1 1 d . . . . .
H4A H 0.576477 0.417826 0.648101 0.028 Uiso 1 1 calc R U . . .
H4B H 0.835683 0.405302 0.550422 0.028 Uiso 1 1 calc R U . . .
H4C H 0.705615 0.557274 0.599561 0.028 Uiso 1 1 calc R U . . .
C5 C 0.7540(4) 0.44627(18) 0.87302(17) 0.0258(4) Uani 1 1 d . . . . .
H5A H 0.715645 0.555829 0.852969 0.039 Uiso 1 1 calc R U . . .
H5B H 0.859784 0.404904 0.951407 0.039 Uiso 1 1 calc R U . . .
H5C H 0.592137 0.413973 0.893627 0.039 Uiso 1 1 calc R U . . .
N1 N 0.7845(2) 0.14165(14) 0.82517(13) 0.0108(2) Uani 1 1 d . . . . .
H1A H 0.845(4) 0.042(2) 0.8284(18) 0.014(4) Uiso 1 1 d . . . . .
H1B H 0.718(4) 0.150(2) 0.905(2) 0.013(4) Uiso 1 1 d . . . . .
H1C H 0.673(4) 0.169(2) 0.770(2) 0.027(5) Uiso 1 1 d . . . . .
N2 N 0.4799(2) 0.14882(13) 0.14720(12) 0.0125(2) Uani 1 1 d . . . . .
O3 O 0.3960(2) 0.15926(13) 0.26552(11) 0.0199(2) Uani 1 1 d . . . . .
O4 O 0.7163(2) 0.13874(13) 0.11225(11) 0.0180(2) Uani 1 1 d . . . . .
O5 O 0.3312(2) 0.14910(13) 0.06311(11) 0.0220(2) Uani 1 1 d . . . . .
O6 O 0.8568(2) 0.28172(13) 0.30719(12) 0.0195(2) Uani 1 1 d . . . . .
H6A H 1.013(5) 0.250(3) 0.304(2) 0.036(6) Uiso 1 1 d . . . . .
H6B H 0.819(5) 0.256(3) 0.239(3) 0.040(6) Uiso 1 1 d . . . . .

loop_
_atom_site_aniso_label
_atom_site_aniso_U_11
_atom_site_aniso_U_22
_atom_site_aniso_U_33
_atom_site_aniso_U_23
_atom_site_aniso_U_13
_atom_site_aniso_U_12
Ag1 0.01001(7) 0.02040(7) 0.01460(7) -0.00969(5) 0.00334(4) -0.00345(4)
O1 0.0093(5) 0.0164(5) 0.0150(5) -0.0096(4) -0.0008(4) -0.0014(4)
C1 0.0082(6) 0.0084(6) 0.0084(6) -0.0016(5) -0.0007(5) 0.0006(5)
O2 0.0078(5) 0.0178(5) 0.0158(5) -0.0083(4) 0.0027(4) -0.0044(4)
C2 0.0075(6) 0.0109(6) 0.0088(6) -0.0034(5) 0.0009(5) -0.0030(5)
C3 0.0133(7) 0.0093(6) 0.0149(6) -0.0043(5) 0.0036(5) -0.0030(5)
C4 0.0172(8) 0.0128(7) 0.0224(8) 0.0015(6) -0.0016(6) -0.0013(6)
C5 0.0371(10) 0.0142(7) 0.0232(8) -0.0100(6) 0.0111(7) -0.0020(7)
N1 0.0109(6) 0.0122(6) 0.0096(6) -0.0027(4) 0.0024(5) -0.0045(5)
N2 0.0150(6) 0.0095(5) 0.0121(6) 0.0001(4) -0.0014(5) -0.0036(5)
O3 0.0147(5) 0.0292(6) 0.0111(5) -0.0019(4) 0.0016(4) -0.0008(5)
O4 0.0134(5) 0.0257(6) 0.0147(5) -0.0044(4) 0.0034(4) -0.0069(4)
O5 0.0236(6) 0.0253(6) 0.0208(6) -0.0053(5) -0.0105(5) -0.0077(5)
O6 0.0149(6) 0.0214(6) 0.0229(6) -0.0060(5) 0.0006(4) -0.0054(5)

loop_
_atom_type_symbol
_atom_type_description
_atom_type_scat_dispersion_real
_atom_type_scat_dispersion_imag
_atom_type_scat_source
C C 0.0033 0.0016 'International Tables Vol C Tables 4.2.6.8 and 6.1.1.4'
H H 0.0000 0.0000 'International Tables Vol C Tables 4.2.6.8 and 6.1.1.4'
Ag Ag -0.8971 1.1015 'International Tables Vol C Tables 4.2.6.8 and 6.1.1.4'
N N 0.0061 0.0033 'International Tables Vol C Tables 4.2.6.8 and 6.1.1.4'
O O 0.0106 0.0060 'International Tables Vol C Tables 4.2.6.8 and 6.1.1.4'

loop_
_geom_angle_atom_site_label_1
_geom_angle_atom_site_label_2
_geom_angle_atom_site_label_3
_geom_angle
_geom_angle_site_symmetry_1
_geom_angle_site_symmetry_3
_geom_angle_publ_flag
O2 Ag1 O1 148.81(4) 1_455 2_756 ?
O2 Ag1 O6 120.78(4) 1_455 . ?
O1 Ag1 O6 89.97(4) 2_756 . ?
O2 Ag1 Ag1 82.70(3) 1_455 2_656 ?
O1 Ag1 Ag1 74.79(3) 2_756 2_656 ?
O6 Ag1 Ag1 141.23(3) . 2_656 ?
C1 O1 Ag1 122.68(9) . 2_756 ?
O1 C1 O2 126.70(13) . . ?
O1 C1 C2 118.54(12) . . ?
O2 C1 C2 114.76(12) . . ?
C1 O2 Ag1 119.54(9) . 1_655 ?
N1 C2 C1 108.99(11) . . ?
N1 C2 C3 112.20(11) . . ?
C1 C2 C3 112.24(11) . . ?
N1 C2 H2 107.7 . . ?
C1 C2 H2 107.7 . . ?
C3 C2 H2 107.7 . . ?
C5 C3 C4 111.48(13) . . ?
C5 C3 C2 110.70(12) . . ?
C4 C3 C2 113.06(12) . . ?
C5 C3 H3 107.1 . . ?
C4 C3 H3 107.1 . . ?
C2 C3 H3 107.1 . . ?
C3 C4 H4A 109.5 . . ?
C3 C4 H4B 109.5 . . ?
H4A C4 H4B 109.5 . . ?
C3 C4 H4C 109.5 . . ?
H4A C4 H4C 109.5 . . ?
H4B C4 H4C 109.5 . . ?
C3 C5 H5A 109.5 . . ?
C3 C5 H5B 109.5 . . ?
H5A C5 H5B 109.5 . . ?
C3 C5 H5C 109.5 . . ?
H5A C5 H5C 109.5 . . ?
H5B C5 H5C 109.5 . . ?
C2 N1 H1A 110.2(12) . . ?
C2 N1 H1B 110.8(12) . . ?
H1A N1 H1B 106.7(16) . . ?
C2 N1 H1C 113.9(15) . . ?
H1A N1 H1C 103.6(18) . . ?
H1B N1 H1C 111.1(19) . . ?
O5 N2 O3 120.47(13) . . ?
O5 N2 O4 119.66(12) . . ?
O3 N2 O4 119.87(12) . . ?
Ag1 O6 H6A 108.9(16) . . ?
Ag1 O6 H6B 96.7(16) . . ?
H6A O6 H6B 101(2) . . ?

loop_
_geom_bond_atom_site_label_1
_geom_bond_atom_site_label_2
_geom_bond_distance
_geom_bond_site_symmetry_2
_geom_bond_publ_flag
Ag1 O2 2.2398(10) 1_455 ?
Ag1 O1 2.3161(10) 2_756 ?
Ag1 O6 2.4458(12) . ?
Ag1 Ag1 2.9724(2) 2_656 ?
O1 C1 1.2489(17) . ?
C1 O2 1.2620(17) . ?
C1 C2 1.5269(18) . ?
C2 N1 1.4952(17) . ?
C2 C3 1.5372(19) . ?
C2 H2 1.0000 . ?
C3 C5 1.528(2) . ?
C3 C4 1.529(2) . ?
C3 H3 1.0000 . ?
C4 H4A 0.9800 . ?
C4 H4B 0.9800 . ?
C4 H4C 0.9800 . ?
C5 H5A 0.9800 . ?
C5 H5B 0.9800 . ?
C5 H5C 0.9800 . ?
N1 H1A 0.91(2) . ?
N1 H1B 0.86(2) . ?
N1 H1C 0.82(2) . ?
N2 O5 1.2457(16) . ?
N2 O3 1.2498(16) . ?
N2 O4 1.2613(17) . ?
O6 H6A 0.81(2) . ?
O6 H6B 0.85(3) . ?

loop_
_geom_hbond_atom_site_label_D
_geom_hbond_atom_site_label_H
_geom_hbond_atom_site_label_A
_geom_hbond_distance_DH
_geom_hbond_distance_HA
_geom_hbond_distance_DA
_geom_hbond_angle_DHA
_geom_hbond_site_symmetry_A
_geom_hbond_publ_flag
C2 H2 O5 1.00 2.38 3.3748(17) 173 1_656 yes
N1 H1A O4 0.91(2) 2.568(19) 3.2440(17) 131.7(15) 2_756 yes
N1 H1A O5 0.91(2) 2.254(19) 2.9143(17) 129.3(15) 2_656 yes
N1 H1B N2 0.86(2) 2.63(2) 3.4808(18) 172.5(16) 1_556 yes
N1 H1B O4 0.86(2) 2.09(2) 2.8953(17) 156.3(17) 1_556 yes
N1 H1B O5 0.86(2) 2.46(2) 3.2081(17) 146.1(16) 1_556 yes
N1 H1C O2 0.82(2) 2.03(2) 2.8393(16) 167(2) 1_455 yes
O6 H6A O3 0.81(2) 2.04(2) 2.8444(16) 170(2) 1_655 yes
O6 H6B O4 0.85(3) 2.11(3) 2.9423(16) 164(2) . yes

loop_
_geom_torsion_atom_site_label_1
_geom_torsion_atom_site_label_2
_geom_torsion_atom_site_label_3
_geom_torsion_atom_site_label_4
_geom_torsion
_geom_torsion_site_symmetry_1
_geom_torsion_site_symmetry_2
_geom_torsion_site_symmetry_3
_geom_torsion_site_symmetry_4
_geom_torsion_publ_flag
Ag1 O1 C1 O2 34.52(19) 2_756 . . . ?
Ag1 O1 C1 C2 -145.32(9) 2_756 . . . ?
O1 C1 O2 Ag1 -0.44(19) . . . 1_655 ?
C2 C1 O2 Ag1 179.41(8) . . . 1_655 ?
O1 C1 C2 N1 16.78(17) . . . . ?
O2 C1 C2 N1 -163.08(11) . . . . ?
O1 C1 C2 C3 -108.14(14) . . . . ?
O2 C1 C2 C3 72.00(15) . . . . ?
N1 C2 C3 C5 62.12(16) . . . . ?
C1 C2 C3 C5 -174.74(12) . . . . ?
N1 C2 C3 C4 -63.77(15) . . . . ?
C1 C2 C3 C4 59.36(15) . . . . ?
